data_7125036
loop_
_publ_author_name
'Ng, Chee Koon'
'Wu, Jie'
'Hor, T. S. Andy'
'Luo, He-Kuan'

_publ_section_title
;
 A binary catalyst system of a cationic Ru-CNC pincer complex with an
 alkali metal salt for selective hydroboration of carbon dioxide.
;
_journal_issue 79
_journal_name_full 'Chemical communications (Cambridge, England)'
_journal_page_first 11842
_journal_page_last 11845
_journal_paper_doi 10.1039/c6cc06278d
_journal_volume 52
_journal_year 2016
_chemical_formula_moiety 'C31 H30 Cl3 F6 N6 O P Ru'
_chemical_formula_sum 'C31 H30 Cl3 F6 N6 O P Ru'
_chemical_formula_weight 855.00
_space_group_crystal_system triclinic
_space_group_IT_number 2
_space_group_name_Hall '-P 1'
_space_group_name_H-M_alt 'P -1'
_atom_sites_solution_hydrogens geom
_audit_block_doi 10.5517/ccdc.csd.cc1lnp0y
_audit_creation_method SHELXL-2014/7
_audit_update_record
;
2016-12-01 deposited with the CCDC.
2016-12-12 downloaded from the CCDC.
;
_cell_angle_alpha 77.336(14)
_cell_angle_beta 74.113(10)
_cell_angle_gamma 79.124(10)
_cell_formula_units_Z 2
_cell_length_a 10.630(4)
_cell_length_b 12.402(5)
_cell_length_c 14.118(5)
_cell_measurement_reflns_used 4040
_cell_measurement_temperature 100(2)
_cell_measurement_theta_max 28.232
_cell_measurement_theta_min 2.209
_cell_volume 1730.1(11)
_computing_cell_refinement 'SHELXTL, Acta Cryst., Sect. A 2008, 64, 112-122.'
_computing_data_collection 'APEX3 v2016.5.0'
_computing_data_reduction 'Saint, APEX v2014.11.0.'
_computing_molecular_graphics Ortep3
_computing_publication_material 'APEX3 v2016.5.0'
_computing_structure_refinement 'SHELXL-2014/7 (Sheldrick, 2014)'
_computing_structure_solution 'SHELXT, Acta Cryst., Sect. A 2015, A71, 3-8.'
_diffrn_ambient_temperature 100(2)
_diffrn_measured_fraction_theta_full 0.999
_diffrn_measured_fraction_theta_max 0.995
_diffrn_measurement_device_type 'Bruker AXS D8 Venture '
_diffrn_measurement_method 'profile data from \q/2\q scans'
_diffrn_radiation_type MoK\a
_diffrn_radiation_wavelength 0.71073
_diffrn_reflns_av_R_equivalents 0.0524
_diffrn_reflns_av_unetI/netI 0.0422
_diffrn_reflns_Laue_measured_fraction_full 0.999
_diffrn_reflns_Laue_measured_fraction_max 0.995
_diffrn_reflns_limit_h_max 14
_diffrn_reflns_limit_h_min -14
_diffrn_reflns_limit_k_max 16
_diffrn_reflns_limit_k_min -16
_diffrn_reflns_limit_l_max 18
_diffrn_reflns_limit_l_min -18
_diffrn_reflns_number 42950
_diffrn_reflns_point_group_measured_fraction_full 0.999
_diffrn_reflns_point_group_measured_fraction_max 0.995
_diffrn_reflns_theta_full 25.242
_diffrn_reflns_theta_max 28.232
_diffrn_reflns_theta_min 2.209
_exptl_absorpt_coefficient_mu 0.800
_exptl_absorpt_correction_T_max 0.930
_exptl_absorpt_correction_T_min 0.783
_exptl_absorpt_correction_type multi-scan
_exptl_absorpt_process_details Sadabs
_exptl_crystal_colour yellow
_exptl_crystal_density_diffrn 1.641
_exptl_crystal_description rod
_exptl_crystal_F_000 860
_exptl_crystal_size_max 0.322
_exptl_crystal_size_mid 0.147
_exptl_crystal_size_min 0.092
_platon_squeeze_details
; 
In the last stage of the refinement some residuals electronic density peaks 
were located in the solvent region, near to the dichloromethane molecule. 
SQUEEZE details:  Solvent accessible volume = 37.9 \%A^3^, (2.2 %) 
for a total volume of: 1730.1(11) \%A^3^, 
electrons found in the Solvent accessible volume. = 3.1.  
These peaks were first attributed to an ether molecule: C~2~H~5~-O-C~2~H~5~, 
in statistic occupancy with CH~2~Cl~2~ molecule.  
However owing to the low intensity of the electronic peaks 
it was not possible to stabilize a chemically correct model, 
even using strong restraints on interatomic lengths and angles.  
No disorder could be resolved.   
Since the solvent region could not be modelled satisfactorily, 
we resorted to the program SQUEEZE  
integrated in the Crystallographic tools:  Platon .  
Then the model was refined using the squeezed data.
;
_refine_diff_density_max 1.228
_refine_diff_density_min -1.320
_refine_diff_density_rms 0.108
_refine_ls_extinction_coef 0.0017(4)
_refine_ls_extinction_expression Fc^*^=kFc[1+0.001xFc^2^\l^3^/sin(2\q)]^-1/4^
_refine_ls_extinction_method 'SHELXL-2014/7 (Sheldrick 2014'
_refine_ls_goodness_of_fit_ref 1.036
_refine_ls_hydrogen_treatment constr
_refine_ls_matrix_type full
_refine_ls_number_parameters 444
_refine_ls_number_reflns 8519
_refine_ls_number_restraints 0
_refine_ls_restrained_S_all 1.036
_refine_ls_R_factor_all 0.0539
_refine_ls_R_factor_gt 0.0413
_refine_ls_shift/su_max 0.001
_refine_ls_shift/su_mean 0.000
_refine_ls_structure_factor_coef Fsqd
_refine_ls_weighting_details 'w=1/[\s^2^(Fo^2^)+(0.0380P)^2^+4.3410P] where P=(Fo^2^+2Fc^2^)/3'
_refine_ls_weighting_scheme calc
_refine_ls_wR_factor_gt 0.0949
_refine_ls_wR_factor_ref 0.0994
_reflns_Friedel_coverage 0.000
_reflns_number_gt 7146
_reflns_number_total 8519
_reflns_threshold_expression 'I > 2\s(I)'
_cod_data_source_file c6cc06278d2.cif
_cod_data_source_block g672
_cod_original_cell_volume 1730.0(11)
_cod_database_code 7125036
_shelx_space_group_comment
;
The symmetry employed for this shelxl refinement is uniquely defined
by the following loop, which should always be used as a source of
symmetry information in preference to the above space-group names.
They are only intended as comments.
;
_shelx_estimated_absorpt_t_min 0.783
_shelx_estimated_absorpt_t_max 0.930

loop_
_space_group_symop_operation_xyz
'x, y, z'
'-x, -y, -z'

loop_
_atom_site_label
_atom_site_type_symbol
_atom_site_fract_x
_atom_site_fract_y
_atom_site_fract_z
_atom_site_U_iso_or_equiv
_atom_site_adp_type
_atom_site_occupancy
_atom_site_site_symmetry_order
_atom_site_calc_flag
_atom_site_refinement_flags_posn
_atom_site_refinement_flags_adp
Ru1 Ru 0.55285(2) 0.81863(2) 0.29822(2) 0.01068(7) Uani 1 1 d . .
Cl1 Cl 0.70500(7) 0.95297(5) 0.21982(5) 0.01386(14) Uani 1 1 d . .
N5 N 0.3882(2) 0.9082(2) 0.49822(17) 0.0137(5) Uani 1 1 d . .
N4 N 0.3873(2) 1.02881(19) 0.36454(17) 0.0133(5) Uani 1 1 d . .
N3 N 0.4270(2) 0.9102(2) 0.19515(17) 0.0130(5) Uani 1 1 d . .
N2 N 0.5782(2) 0.6979(2) 0.12851(18) 0.0149(5) Uani 1 1 d . .
N1 N 0.7738(2) 0.6806(2) 0.14791(17) 0.0148(5) Uani 1 1 d . .
N6 N 0.4321(3) 0.7005(2) 0.36504(18) 0.0178(5) Uani 1 1 d . .
O1 O 0.7405(2) 0.71421(19) 0.42732(16) 0.0232(5) Uani 1 1 d . .
C18 C 0.4372(3) 0.9225(2) 0.3970(2) 0.0126(5) Uani 1 1 d . .
C20 C 0.3116(3) 1.0050(2) 0.5271(2) 0.0173(6) Uani 1 1 d . .
H20 H 0.2681 1.0156 0.5935 0.021 Uiso 1 1 calc R U
C19 C 0.3111(3) 1.0809(2) 0.4429(2) 0.0168(6) Uani 1 1 d . .
H19 H 0.2671 1.1553 0.4381 0.020 Uiso 1 1 calc R U
C21 C 0.3980(3) 0.8042(2) 0.5695(2) 0.0157(6) Uani 1 1 d . .
H21A H 0.4235 0.8181 0.6277 0.019 Uiso 1 1 calc R U
H21B H 0.4683 0.7496 0.5375 0.019 Uiso 1 1 calc R U
C22 C 0.2693(3) 0.7547(2) 0.6059(2) 0.0154(6) Uani 1 1 d . .
C27 C 0.1703(3) 0.7848(3) 0.5536(2) 0.0238(7) Uani 1 1 d . .
H27 H 0.1818 0.8386 0.4937 0.029 Uiso 1 1 calc R U
C26 C 0.0550(3) 0.7359(3) 0.5892(3) 0.0320(8) Uani 1 1 d . .
H26 H -0.0117 0.7560 0.5530 0.038 Uiso 1 1 calc R U
C25 C 0.0363(4) 0.6578(3) 0.6775(3) 0.0345(9) Uani 1 1 d . .
H25 H -0.0428 0.6248 0.7018 0.041 Uiso 1 1 calc R U
C24 C 0.1337(4) 0.6290(3) 0.7291(3) 0.0330(8) Uani 1 1 d . .
H24 H 0.1210 0.5762 0.7896 0.040 Uiso 1 1 calc R U
C23 C 0.2504(3) 0.6759(3) 0.6942(2) 0.0230(7) Uani 1 1 d . .
H23 H 0.3172 0.6544 0.7303 0.028 Uiso 1 1 calc R U
C17 C 0.4121(3) 1.0849(2) 0.2601(2) 0.0157(6) Uani 1 1 d . .
H17A H 0.5049 1.1000 0.2382 0.019 Uiso 1 1 calc R U
H17B H 0.3549 1.1579 0.2561 0.019 Uiso 1 1 calc R U
C16 C 0.3887(3) 1.0213(2) 0.1881(2) 0.0141(5) Uani 1 1 d . .
C15 C 0.3333(3) 1.0842(3) 0.1113(2) 0.0188(6) Uani 1 1 d . .
H15 H 0.3066 1.1622 0.1087 0.023 Uiso 1 1 calc R U
C14 C 0.3172(3) 1.0324(3) 0.0388(2) 0.0216(6) Uani 1 1 d . .
H14 H 0.2839 1.0745 -0.0161 0.026 Uiso 1 1 calc R U
C13 C 0.3507(3) 0.9185(3) 0.0482(2) 0.0207(6) Uani 1 1 d . .
H13 H 0.3374 0.8806 0.0008 0.025 Uiso 1 1 calc R U
C12 C 0.4038(3) 0.8588(2) 0.1272(2) 0.0156(6) Uani 1 1 d . .
C11 C 0.4369(3) 0.7342(2) 0.1384(2) 0.0164(6) Uani 1 1 d . .
H11A H 0.3875 0.6994 0.2048 0.020 Uiso 1 1 calc R U
H11B H 0.4086 0.7085 0.0868 0.020 Uiso 1 1 calc R U
C1 C 0.6476(3) 0.7248(2) 0.1852(2) 0.0132(5) Uani 1 1 d . .
C2 C 0.7804(3) 0.6263(2) 0.0699(2) 0.0193(6) Uani 1 1 d . .
H2 H 0.8577 0.5883 0.0323 0.023 Uiso 1 1 calc R U
C3 C 0.6578(3) 0.6373(2) 0.0574(2) 0.0180(6) Uani 1 1 d . .
H3 H 0.6311 0.6093 0.0095 0.022 Uiso 1 1 calc R U
C4 C 0.8908(3) 0.6881(2) 0.1814(2) 0.0159(6) Uani 1 1 d . .
H4A H 0.9180 0.6156 0.2216 0.019 Uiso 1 1 calc R U
H4B H 0.8688 0.7455 0.2244 0.019 Uiso 1 1 calc R U
C5 C 1.0033(3) 0.7179(2) 0.0926(2) 0.0148(5) Uani 1 1 d . .
C10 C 1.1123(3) 0.6401(3) 0.0646(2) 0.0184(6) Uani 1 1 d . .
H10 H 1.1197 0.5677 0.1041 0.022 Uiso 1 1 calc R U
C9 C 1.2107(3) 0.6676(3) -0.0209(2) 0.0202(6) Uani 1 1 d . .
H9 H 1.2852 0.6139 -0.0396 0.024 Uiso 1 1 calc R U
C8 C 1.2006(3) 0.7734(3) -0.0791(2) 0.0187(6) Uani 1 1 d . .
H8 H 1.2674 0.7919 -0.1380 0.022 Uiso 1 1 calc R U
C7 C 1.0924(3) 0.8518(3) -0.0509(2) 0.0192(6) Uani 1 1 d . .
H7 H 1.0850 0.9243 -0.0904 0.023 Uiso 1 1 calc R U
C6 C 0.9949(3) 0.8245(2) 0.0349(2) 0.0184(6) Uani 1 1 d . .
H6 H 0.9219 0.8789 0.0546 0.022 Uiso 1 1 calc R U
C29 C 0.6665(3) 0.7524(2) 0.3783(2) 0.0148(6) Uani 1 1 d . .
C30 C 0.3726(3) 0.6300(3) 0.4082(2) 0.0233(7) Uani 1 1 d . .
C31 C 0.2973(5) 0.5395(3) 0.4646(3) 0.0417(11) Uani 1 1 d . .
H31A H 0.2806 0.5395 0.5364 0.063 Uiso 1 1 calc R U
H31B H 0.3477 0.4680 0.4495 0.063 Uiso 1 1 calc R U
H31C H 0.2130 0.5503 0.4459 0.063 Uiso 1 1 calc R U
P1 P 0.37396(8) 0.41657(6) 0.21782(6) 0.01593(16) Uani 1 1 d . .
F1 F 0.25197(19) 0.50778(16) 0.25492(14) 0.0271(4) Uani 1 1 d . .
F2 F 0.4060(2) 0.49354(16) 0.10928(14) 0.0274(4) Uani 1 1 d . .
F3 F 0.49559(18) 0.32533(16) 0.18084(16) 0.0290(4) Uani 1 1 d . .
F4 F 0.3416(2) 0.33898(15) 0.32633(13) 0.0263(4) Uani 1 1 d . .
F5 F 0.46851(19) 0.47672(16) 0.25397(15) 0.0263(4) Uani 1 1 d . .
F6 F 0.27866(18) 0.35600(16) 0.18201(14) 0.0251(4) Uani 1 1 d . .
C1S C 0.0445(4) 0.9114(4) 0.2566(3) 0.0449(10) Uani 1 1 d . .
H1S1 H 0.0995 0.9338 0.1885 0.054 Uiso 1 1 calc R U
H1S2 H -0.0478 0.9175 0.2516 0.054 Uiso 1 1 calc R U
Cl1S Cl 0.05212(13) 1.00290(12) 0.33337(11) 0.0641(4) Uani 1 1 d . .
Cl2S Cl 0.09960(12) 0.77190(10) 0.30282(9) 0.0512(3) Uani 1 1 d . .

loop_
_atom_site_aniso_label
_atom_site_aniso_U_11
_atom_site_aniso_U_22
_atom_site_aniso_U_33
_atom_site_aniso_U_23
_atom_site_aniso_U_13
_atom_site_aniso_U_12
Ru1 0.01632(12) 0.00914(11) 0.00707(11) -0.00196(7) -0.00111(8) -0.00488(8)
Cl1 0.0186(3) 0.0124(3) 0.0109(3) -0.0016(2) -0.0011(2) -0.0071(3)
N5 0.0151(12) 0.0152(12) 0.0112(11) -0.0036(9) -0.0008(9) -0.0048(9)
N4 0.0185(12) 0.0111(11) 0.0100(11) -0.0033(9) -0.0005(9) -0.0036(9)
N3 0.0145(11) 0.0149(12) 0.0105(11) -0.0017(9) -0.0026(9) -0.0056(9)
N2 0.0200(12) 0.0121(11) 0.0130(11) -0.0043(9) -0.0011(9) -0.0055(9)
N1 0.0192(12) 0.0146(12) 0.0111(11) -0.0044(9) -0.0009(9) -0.0051(10)
N6 0.0231(13) 0.0165(12) 0.0141(12) -0.0066(10) 0.0006(10) -0.0064(10)
O1 0.0307(12) 0.0227(12) 0.0151(10) -0.0017(9) -0.0083(9) 0.0012(9)
C18 0.0140(13) 0.0153(13) 0.0100(12) -0.0024(10) -0.0015(10) -0.0078(11)
C20 0.0189(15) 0.0197(15) 0.0145(13) -0.0088(11) 0.0001(11) -0.0045(12)
C19 0.0181(14) 0.0170(14) 0.0164(14) -0.0091(11) -0.0005(11) -0.0035(11)
C21 0.0167(14) 0.0190(14) 0.0100(12) -0.0009(11) -0.0004(10) -0.0055(11)
C22 0.0171(14) 0.0162(14) 0.0128(13) -0.0051(11) -0.0005(11) -0.0036(11)
C27 0.0238(16) 0.0220(16) 0.0243(16) -0.0014(13) -0.0046(13) -0.0048(13)
C26 0.0213(17) 0.035(2) 0.043(2) -0.0071(16) -0.0092(15) -0.0080(15)
C25 0.0259(18) 0.035(2) 0.041(2) -0.0123(17) 0.0069(16) -0.0167(16)
C24 0.042(2) 0.0319(19) 0.0226(17) -0.0032(14) 0.0040(15) -0.0198(17)
C23 0.0290(17) 0.0235(16) 0.0167(15) -0.0024(12) -0.0032(13) -0.0091(13)
C17 0.0242(15) 0.0101(13) 0.0125(13) -0.0004(10) -0.0042(11) -0.0037(11)
C16 0.0146(13) 0.0157(14) 0.0116(13) -0.0016(10) -0.0008(10) -0.0057(11)
C15 0.0187(15) 0.0192(15) 0.0172(14) -0.0010(12) -0.0032(12) -0.0040(12)
C14 0.0215(16) 0.0271(17) 0.0164(14) 0.0008(12) -0.0081(12) -0.0038(13)
C13 0.0208(15) 0.0285(17) 0.0175(14) -0.0067(12) -0.0066(12) -0.0089(13)
C12 0.0156(14) 0.0196(15) 0.0132(13) -0.0039(11) -0.0022(11) -0.0070(11)
C11 0.0191(14) 0.0188(14) 0.0155(13) -0.0067(11) -0.0042(11) -0.0084(11)
C1 0.0197(14) 0.0099(13) 0.0105(12) -0.0007(10) -0.0015(10) -0.0076(11)
C2 0.0258(16) 0.0164(14) 0.0161(14) -0.0095(12) 0.0014(12) -0.0056(12)
C3 0.0255(16) 0.0152(14) 0.0145(13) -0.0084(11) 0.0002(12) -0.0067(12)
C4 0.0187(14) 0.0152(14) 0.0140(13) -0.0044(11) -0.0031(11) -0.0020(11)
C5 0.0168(14) 0.0162(14) 0.0133(13) -0.0054(11) -0.0050(11) -0.0020(11)
C10 0.0215(15) 0.0159(14) 0.0189(14) -0.0037(11) -0.0071(12) -0.0011(12)
C9 0.0146(14) 0.0206(15) 0.0266(16) -0.0123(13) -0.0028(12) 0.0011(12)
C8 0.0194(15) 0.0221(15) 0.0171(14) -0.0066(12) -0.0028(12) -0.0080(12)
C7 0.0198(15) 0.0164(14) 0.0216(15) -0.0008(12) -0.0051(12) -0.0059(12)
C6 0.0177(14) 0.0147(14) 0.0218(15) -0.0051(12) -0.0039(12) 0.0008(11)
C29 0.0248(15) 0.0104(13) 0.0076(12) -0.0028(10) 0.0017(11) -0.0051(11)
C30 0.0365(18) 0.0188(15) 0.0155(14) -0.0079(12) 0.0008(13) -0.0110(14)
C31 0.066(3) 0.031(2) 0.0257(18) -0.0072(16) 0.0120(18) -0.033(2)
P1 0.0192(4) 0.0125(4) 0.0162(4) -0.0048(3) -0.0014(3) -0.0040(3)
F1 0.0284(10) 0.0241(10) 0.0276(10) -0.0113(8) -0.0052(8) 0.0047(8)
F2 0.0429(12) 0.0203(9) 0.0184(9) -0.0019(7) -0.0034(8) -0.0111(9)
F3 0.0213(10) 0.0195(9) 0.0430(12) -0.0138(9) 0.0027(9) -0.0013(8)
F4 0.0402(11) 0.0196(9) 0.0182(9) 0.0003(7) -0.0050(8) -0.0091(8)
F5 0.0312(10) 0.0209(9) 0.0328(11) -0.0071(8) -0.0123(9) -0.0086(8)
F6 0.0250(10) 0.0302(10) 0.0250(10) -0.0108(8) -0.0037(8) -0.0117(8)
C1S 0.035(2) 0.052(3) 0.048(3) -0.015(2) -0.0102(19) -0.0019(19)
Cl1S 0.0525(7) 0.0686(8) 0.0747(9) -0.0376(7) 0.0022(6) -0.0141(6)
Cl2S 0.0500(6) 0.0555(7) 0.0540(7) -0.0089(5) -0.0254(5) -0.0037(5)

loop_
_atom_type_symbol
_atom_type_description
_atom_type_scat_dispersion_real
_atom_type_scat_dispersion_imag
_atom_type_scat_source
C C 0.0033 0.0016 'International Tables Vol C Tables 4.2.6.8 and 6.1.1.4'
H H 0.0000 0.0000 'International Tables Vol C Tables 4.2.6.8 and 6.1.1.4'
N N 0.0061 0.0033 'International Tables Vol C Tables 4.2.6.8 and 6.1.1.4'
O O 0.0106 0.0060 'International Tables Vol C Tables 4.2.6.8 and 6.1.1.4'
F F 0.0171 0.0103 'International Tables Vol C Tables 4.2.6.8 and 6.1.1.4'
P P 0.1023 0.0942 'International Tables Vol C Tables 4.2.6.8 and 6.1.1.4'
Cl Cl 0.1484 0.1585 'International Tables Vol C Tables 4.2.6.8 and 6.1.1.4'
Ru Ru -1.2594 0.8363 'International Tables Vol C Tables 4.2.6.8 and 6.1.1.4'

loop_
_citation_id
_citation_doi
_citation_year
1 10.1039/C6CC06278D 2016

loop_
_geom_angle_atom_site_label_1
_geom_angle_atom_site_label_2
_geom_angle_atom_site_label_3
_geom_angle
C29 Ru1 N6 90.53(12)
C29 Ru1 C18 94.97(12)
N6 Ru1 C18 89.39(10)
C29 Ru1 C1 94.02(12)
N6 Ru1 C1 89.96(10)
C18 Ru1 C1 170.99(11)
C29 Ru1 N3 174.94(10)
N6 Ru1 N3 94.53(10)
C18 Ru1 N3 85.02(10)
C1 Ru1 N3 86.08(10)
C29 Ru1 Cl1 87.29(9)
N6 Ru1 Cl1 177.41(8)
C18 Ru1 Cl1 92.18(8)
C1 Ru1 Cl1 88.81(8)
N3 Ru1 Cl1 87.65(7)
C18 N5 C20 111.2(2)
C18 N5 C21 126.7(2)
C20 N5 C21 121.7(2)
C18 N4 C19 112.0(2)
C18 N4 C17 125.0(2)
C19 N4 C17 123.0(2)
C16 N3 C12 118.0(2)
C16 N3 Ru1 121.11(18)
C12 N3 Ru1 120.21(19)
C1 N2 C3 112.1(3)
C1 N2 C11 123.4(2)
C3 N2 C11 124.4(2)
C1 N1 C2 110.5(2)
C1 N1 C4 126.6(2)
C2 N1 C4 122.9(2)
C30 N6 Ru1 173.4(3)
N4 C18 N5 103.6(2)
N4 C18 Ru1 122.02(19)
N5 C18 Ru1 134.3(2)
C19 C20 N5 106.7(2)
C19 C20 H20 126.6
N5 C20 H20 126.6
C20 C19 N4 106.4(3)
C20 C19 H19 126.8
N4 C19 H19 126.8
N5 C21 C22 112.4(2)
N5 C21 H21A 109.1
C22 C21 H21A 109.1
N5 C21 H21B 109.1
C22 C21 H21B 109.1
H21A C21 H21B 107.9
C27 C22 C23 119.2(3)
C27 C22 C21 122.1(3)
C23 C22 C21 118.7(3)
C26 C27 C22 119.9(3)
C26 C27 H27 120.0
C22 C27 H27 120.0
C27 C26 C25 120.7(3)
C27 C26 H26 119.7
C25 C26 H26 119.7
C24 C25 C26 119.2(3)
C24 C25 H25 120.4
C26 C25 H25 120.4
C25 C24 C23 121.1(3)
C25 C24 H24 119.5
C23 C24 H24 119.5
C24 C23 C22 119.9(3)
C24 C23 H23 120.1
C22 C23 H23 120.1
N4 C17 C16 115.2(2)
N4 C17 H17A 108.5
C16 C17 H17A 108.5
N4 C17 H17B 108.5
C16 C17 H17B 108.5
H17A C17 H17B 107.5
N3 C16 C15 122.2(3)
N3 C16 C17 121.2(3)
C15 C16 C17 116.4(3)
C14 C15 C16 119.5(3)
C14 C15 H15 120.2
C16 C15 H15 120.2
C13 C14 C15 118.4(3)
C13 C14 H14 120.8
C15 C14 H14 120.8
C14 C13 C12 120.0(3)
C14 C13 H13 120.0
C12 C13 H13 120.0
N3 C12 C13 121.7(3)
N3 C12 C11 118.6(3)
C13 C12 C11 119.7(3)
N2 C11 C12 111.8(2)
N2 C11 H11A 109.2
C12 C11 H11A 109.2
N2 C11 H11B 109.2
C12 C11 H11B 109.2
H11A C11 H11B 107.9
N2 C1 N1 104.1(2)
N2 C1 Ru1 120.6(2)
N1 C1 Ru1 135.3(2)
C3 C2 N1 107.5(3)
C3 C2 H2 126.3
N1 C2 H2 126.3
C2 C3 N2 105.8(3)
C2 C3 H3 127.1
N2 C3 H3 127.1
N1 C4 C5 110.4(2)
N1 C4 H4A 109.6
C5 C4 H4A 109.6
N1 C4 H4B 109.6
C5 C4 H4B 109.6
H4A C4 H4B 108.1
C10 C5 C6 119.2(3)
C10 C5 C4 121.5(3)
C6 C5 C4 119.3(3)
C5 C10 C9 120.4(3)
C5 C10 H10 119.8
C9 C10 H10 119.8
C10 C9 C8 120.2(3)
C10 C9 H9 119.9
C8 C9 H9 119.9
C7 C8 C9 119.7(3)
C7 C8 H8 120.2
C9 C8 H8 120.2
C6 C7 C8 120.0(3)
C6 C7 H7 120.0
C8 C7 H7 120.0
C7 C6 C5 120.5(3)
C7 C6 H6 119.7
C5 C6 H6 119.7
O1 C29 Ru1 177.4(3)
N6 C30 C31 179.1(4)
C30 C31 H31A 109.5
C30 C31 H31B 109.5
H31A C31 H31B 109.5
C30 C31 H31C 109.5
H31A C31 H31C 109.5
H31B C31 H31C 109.5
F5 P1 F3 90.42(11)
F5 P1 F1 89.66(11)
F3 P1 F1 179.90(11)
F5 P1 F2 90.38(11)
F3 P1 F2 90.00(11)
F1 P1 F2 90.06(11)
F5 P1 F6 179.75(12)
F3 P1 F6 89.68(11)
F1 P1 F6 90.24(11)
F2 P1 F6 89.85(11)
F5 P1 F4 89.92(11)
F3 P1 F4 89.90(11)
F1 P1 F4 90.04(11)
F2 P1 F4 179.69(11)
F6 P1 F4 89.85(11)
Cl1S C1S Cl2S 112.2(3)
Cl1S C1S H1S1 109.2
Cl2S C1S H1S1 109.2
Cl1S C1S H1S2 109.2
Cl2S C1S H1S2 109.2
H1S1 C1S H1S2 107.9

loop_
_geom_bond_atom_site_label_1
_geom_bond_atom_site_label_2
_geom_bond_distance
Ru1 C29 1.838(3)
Ru1 N6 2.031(3)
Ru1 C18 2.090(3)
Ru1 C1 2.099(3)
Ru1 N3 2.228(2)
Ru1 Cl1 2.4175(10)
N5 C18 1.364(3)
N5 C20 1.391(4)
N5 C21 1.458(4)
N4 C18 1.354(4)
N4 C19 1.386(4)
N4 C17 1.460(3)
N3 C16 1.350(4)
N3 C12 1.359(4)
N2 C1 1.353(4)
N2 C3 1.384(4)
N2 C11 1.461(4)
N1 C1 1.356(4)
N1 C2 1.392(4)
N1 C4 1.472(4)
N6 C30 1.140(4)
O1 C29 1.156(4)
C20 C19 1.345(4)
C20 H20 0.9500
C19 H19 0.9500
C21 C22 1.518(4)
C21 H21A 0.9900
C21 H21B 0.9900
C22 C27 1.396(4)
C22 C23 1.397(4)
C27 C26 1.390(5)
C27 H27 0.9500
C26 C25 1.392(5)
C26 H26 0.9500
C25 C24 1.375(6)
C25 H25 0.9500
C24 C23 1.390(5)
C24 H24 0.9500
C23 H23 0.9500
C17 C16 1.512(4)
C17 H17A 0.9900
C17 H17B 0.9900
C16 C15 1.392(4)
C15 C14 1.383(4)
C15 H15 0.9500
C14 C13 1.377(5)
C14 H14 0.9500
C13 C12 1.391(4)
C13 H13 0.9500
C12 C11 1.501(4)
C11 H11A 0.9900
C11 H11B 0.9900
C2 C3 1.340(5)
C2 H2 0.9500
C3 H3 0.9500
C4 C5 1.511(4)
C4 H4A 0.9900
C4 H4B 0.9900
C5 C10 1.387(4)
C5 C6 1.394(4)
C10 C9 1.389(4)
C10 H10 0.9500
C9 C8 1.390(4)
C9 H9 0.9500
C8 C7 1.388(4)
C8 H8 0.9500
C7 C6 1.386(4)
C7 H7 0.9500
C6 H6 0.9500
C30 C31 1.460(4)
C31 H31A 0.9800
C31 H31B 0.9800
C31 H31C 0.9800
P1 F5 1.599(2)
P1 F3 1.601(2)
P1 F1 1.603(2)
P1 F2 1.603(2)
P1 F6 1.6063(19)
P1 F4 1.607(2)
C1S Cl1S 1.758(5)
C1S Cl2S 1.759(5)
C1S H1S1 0.9900
C1S H1S2 0.9900

loop_
_geom_torsion_atom_site_label_1
_geom_torsion_atom_site_label_2
_geom_torsion_atom_site_label_3
_geom_torsion_atom_site_label_4
_geom_torsion
C19 N4 C18 N5 1.1(3)
C17 N4 C18 N5 179.5(2)
C19 N4 C18 Ru1 178.43(19)
C17 N4 C18 Ru1 -3.1(4)
C20 N5 C18 N4 -1.1(3)
C21 N5 C18 N4 172.0(2)
C20 N5 C18 Ru1 -178.0(2)
C21 N5 C18 Ru1 -4.8(4)
C18 N5 C20 C19 0.7(3)
C21 N5 C20 C19 -172.8(3)
N5 C20 C19 N4 -0.1(3)
C18 N4 C19 C20 -0.7(3)
C17 N4 C19 C20 -179.1(3)
C18 N5 C21 C22 -103.9(3)
C20 N5 C21 C22 68.6(3)
N5 C21 C22 C27 19.4(4)
N5 C21 C22 C23 -161.1(3)
C23 C22 C27 C26 -0.4(5)
C21 C22 C27 C26 179.1(3)
C22 C27 C26 C25 0.7(5)
C27 C26 C25 C24 -0.3(6)
C26 C25 C24 C23 -0.5(6)
C25 C24 C23 C22 0.8(5)
C27 C22 C23 C24 -0.4(5)
C21 C22 C23 C24 -179.8(3)
C18 N4 C17 C16 50.8(4)
C19 N4 C17 C16 -131.0(3)
C12 N3 C16 C15 -3.3(4)
Ru1 N3 C16 C15 166.9(2)
C12 N3 C16 C17 -179.4(2)
Ru1 N3 C16 C17 -9.2(3)
N4 C17 C16 N3 -41.4(4)
N4 C17 C16 C15 142.3(3)
N3 C16 C15 C14 -0.5(4)
C17 C16 C15 C14 175.7(3)
C16 C15 C14 C13 3.4(4)
C15 C14 C13 C12 -2.4(5)
C16 N3 C12 C13 4.3(4)
Ru1 N3 C12 C13 -166.0(2)
C16 N3 C12 C11 -175.6(2)
Ru1 N3 C12 C11 14.0(3)
C14 C13 C12 N3 -1.5(4)
C14 C13 C12 C11 178.5(3)
C1 N2 C11 C12 55.5(3)
C3 N2 C11 C12 -121.0(3)
N3 C12 C11 N2 -63.0(3)
C13 C12 C11 N2 117.0(3)
C3 N2 C1 N1 0.4(3)
C11 N2 C1 N1 -176.5(2)
C3 N2 C1 Ru1 179.18(19)
C11 N2 C1 Ru1 2.3(4)
C2 N1 C1 N2 -0.6(3)
C4 N1 C1 N2 178.5(2)
C2 N1 C1 Ru1 -179.1(2)
C4 N1 C1 Ru1 0.0(4)
C1 N1 C2 C3 0.6(3)
C4 N1 C2 C3 -178.6(3)
N1 C2 C3 N2 -0.3(3)
C1 N2 C3 C2 -0.1(3)
C11 N2 C3 C2 176.8(3)
C1 N1 C4 C5 -134.5(3)
C2 N1 C4 C5 44.5(4)
N1 C4 C5 C10 -107.6(3)
N1 C4 C5 C6 69.6(3)
C6 C5 C10 C9 -1.2(4)
C4 C5 C10 C9 176.1(3)
C5 C10 C9 C8 -0.1(5)
C10 C9 C8 C7 0.7(5)
C9 C8 C7 C6 -0.1(5)
C8 C7 C6 C5 -1.2(5)
C10 C5 C6 C7 1.8(4)
C4 C5 C6 C7 -175.6(3)
